data_1567391
loop_
_publ_author_name
'Hu, Yilei'
'Jiang, Xingxing'
'Wu, Tianhui'
'Xue, Yanyan'
'Wu, Chao'
'Huang, Zhipeng'
'Lin, Zheshuai'
'Xu, Jun'
'Humphrey, Mark G.'
'Zhang, Chi'

_publ_section_title
;
 Wide Bandgaps and Strong SHG Responses of Hetero-Oxyfluorides by
 Dual-Fluorination-Directed Bandgap Engineering
;
_journal_name_full 'Chemical Science'
_journal_paper_doi 10.1039/D2SC02137D
_journal_year 2022
_chemical_formula_sum 'Cs2 F5 I O4 W'
_chemical_formula_weight 735.57
_space_group_crystal_system orthorhombic
_space_group_IT_number 36
_space_group_name_Hall 'C 2c -2'
_space_group_name_H-M_alt 'C m c 21'
_audit_creation_method SHELXL-2017/1
_audit_update_record
;
2022-04-02 deposited with the CCDC.	2022-07-26 downloaded from the CCDC.
;
_cell_angle_alpha 90
_cell_angle_beta 90
_cell_angle_gamma 90
_cell_formula_units_Z 4
_cell_length_a 12.1122(6)
_cell_length_b 10.6192(6)
_cell_length_c 7.8333(4)
_cell_measurement_reflns_used 2424
_cell_measurement_temperature 294(2)
_cell_measurement_theta_max 27.0656
_cell_measurement_theta_min 3.6438
_cell_volume 1007.53(9)
_computing_structure_refinement 'SHELXL-2017/1 (Sheldrick, 2017)'
_diffrn_ambient_temperature 294(2)
_diffrn_measured_fraction_theta_full 0.998
_diffrn_measured_fraction_theta_max 0.998
_diffrn_measurement_device_type 'SADABS; Bruker, 2000''SADABS; Bruker, 2000'
_diffrn_radiation_type MoK\a
_diffrn_radiation_wavelength 0.71073
_diffrn_reflns_av_R_equivalents 0.0342
_diffrn_reflns_av_unetI/netI 0.0498
_diffrn_reflns_Laue_measured_fraction_full 0.998
_diffrn_reflns_Laue_measured_fraction_max 0.998
_diffrn_reflns_limit_h_max 15
_diffrn_reflns_limit_h_min -15
_diffrn_reflns_limit_k_max 10
_diffrn_reflns_limit_k_min -13
_diffrn_reflns_limit_l_max 10
_diffrn_reflns_limit_l_min -9
_diffrn_reflns_number 2933
_diffrn_reflns_point_group_measured_fraction_full 0.999
_diffrn_reflns_point_group_measured_fraction_max 0.999
_diffrn_reflns_theta_full 25.242
_diffrn_reflns_theta_max 27.083
_diffrn_reflns_theta_min 2.551
_exptl_absorpt_coefficient_mu 21.707
_exptl_crystal_colour colorless
_exptl_crystal_density_diffrn 4.849
_exptl_crystal_description rob-like
_exptl_crystal_F_000 1256
_refine_diff_density_max 1.367
_refine_diff_density_min -1.188
_refine_diff_density_rms 0.265
_refine_ls_abs_structure_details
;
 Refined as an inversion twin.
;
_refine_ls_abs_structure_Flack 0.02(2)
_refine_ls_extinction_coef 0.0046(2)
_refine_ls_extinction_expression Fc^*^=kFc[1+0.001xFc^2^\l^3^/sin(2\q)]^-1/4^
_refine_ls_extinction_method 'SHELXL-2017/1 (Sheldrick 2017)'
_refine_ls_goodness_of_fit_ref 1.083
_refine_ls_hydrogen_treatment undef
_refine_ls_matrix_type full
_refine_ls_number_parameters 45
_refine_ls_number_reflns 1111
_refine_ls_number_restraints 1
_refine_ls_restrained_S_all 1.083
_refine_ls_R_factor_all 0.0291
_refine_ls_R_factor_gt 0.0279
_refine_ls_shift/su_max 0.001
_refine_ls_shift/su_mean 0.000
_refine_ls_structure_factor_coef Fsqd
_refine_ls_weighting_details 'w=1/[\s^2^(Fo^2^)+(0.0172P)^2^] where P=(Fo^2^+2Fc^2^)/3'
_refine_ls_weighting_scheme calc
_refine_ls_wR_factor_gt 0.0599
_refine_ls_wR_factor_ref 0.0604
_reflns_Friedel_coverage 0.858
_reflns_Friedel_fraction_full 1.000
_reflns_Friedel_fraction_max 1.000
_reflns_number_gt 1085
_reflns_number_total 1111
_reflns_threshold_expression 'I > 2\s(I)'
_cod_data_source_file d2sc02137d2.cif
_cod_data_source_block 2
_cod_database_code 1567391
_shelx_shelxl_version_number 2017/1
_shelx_space_group_comment
;
The symmetry employed for this shelxl refinement is uniquely defined
by the following loop, which should always be used as a source of
symmetry information in preference to the above space-group names.
They are only intended as comments.
;

loop_
_space_group_symop_operation_xyz
'x, y, z'
'-x, -y, z+1/2'
'-x, y, z'
'x, -y, z+1/2'
'x+1/2, y+1/2, z'
'-x+1/2, -y+1/2, z+1/2'
'-x+1/2, y+1/2, z'
'x+1/2, -y+1/2, z+1/2'

loop_
_atom_site_label
_atom_site_type_symbol
_atom_site_fract_x
_atom_site_fract_y
_atom_site_fract_z
_atom_site_U_iso_or_equiv
_atom_site_adp_type
_atom_site_occupancy
_atom_site_site_symmetry_order
_atom_site_calc_flag
_atom_site_refinement_flags_posn
_atom_site_refinement_flags_adp
_atom_site_refinement_flags_occupancy
_atom_site_disorder_assembly
_atom_site_disorder_group
W1 W 0.500000 1.18078(7) 0.64347(10) 0.0201(2) Uani 1 2 d S T P . .
I1 I 0.500000 1.46738(11) 0.93986(14) 0.0173(3) Uani 1 2 d S T P . .
O1 O 0.500000 1.3526(14) 1.1018(18) 0.027(3) Uiso 1 2 d S . P . .
F1 F 0.6630(7) 1.4638(10) 0.9390(12) 0.041(2) Uiso 1 1 d . . . . .
O2 O 0.500000 1.3806(16) 0.744(2) 0.037(4) Uiso 1 2 d S . P . .
F2 F 0.6046(6) 1.2641(9) 0.4910(10) 0.0291(18) Uiso 1 1 d . . . . .
O3 O 0.6126(8) 1.1543(10) 0.7891(12) 0.024(2) Uiso 1 1 d . . . . .
F3 F 0.500000 1.0363(15) 0.5406(19) 0.050(4) Uiso 1 2 d S . P . .
Cs1 Cs 0.81374(6) 1.35275(9) 0.66501(11) 0.0287(3) Uani 1 1 d . . . . .

loop_
_atom_site_aniso_label
_atom_site_aniso_U_11
_atom_site_aniso_U_22
_atom_site_aniso_U_33
_atom_site_aniso_U_23
_atom_site_aniso_U_13
_atom_site_aniso_U_12
W1 0.0279(4) 0.0144(4) 0.0179(4) -0.0017(3) 0.000 0.000
I1 0.0210(5) 0.0144(7) 0.0166(6) -0.0039(4) 0.000 0.000
Cs1 0.0239(4) 0.0362(6) 0.0259(5) 0.0030(5) 0.0028(4) 0.0022(3)

loop_
_atom_type_symbol
_atom_type_description
_atom_type_scat_dispersion_real
_atom_type_scat_dispersion_imag
_atom_type_scat_source
Cs Cs -0.3680 2.1192 'International Tables Vol C Tables 4.2.6.8 and 6.1.1.4'
F F 0.0171 0.0103 'International Tables Vol C Tables 4.2.6.8 and 6.1.1.4'
I I -0.4742 1.8119 'International Tables Vol C Tables 4.2.6.8 and 6.1.1.4'
O O 0.0106 0.0060 'International Tables Vol C Tables 4.2.6.8 and 6.1.1.4'
W W -0.8490 6.8722 'International Tables Vol C Tables 4.2.6.8 and 6.1.1.4'

loop_
_geom_angle_atom_site_label_1
_geom_angle_atom_site_label_2
_geom_angle_atom_site_label_3
_geom_angle
_geom_angle_site_symmetry_1
_geom_angle_site_symmetry_3
_geom_angle_publ_flag
F3 W1 O3 99.0(5) . 3_655 ?
F3 W1 O3 99.0(5) . . ?
O3 W1 O3 98.5(6) 3_655 . ?
F3 W1 F2 96.7(5) . 3_655 ?
O3 W1 F2 88.1(4) 3_655 3_655 ?
O3 W1 F2 161.8(4) . 3_655 ?
F3 W1 F2 96.7(5) . . ?
O3 W1 F2 161.8(4) 3_655 . ?
O3 W1 F2 88.1(4) . . ?
F2 W1 F2 80.9(5) 3_655 . ?
F3 W1 O2 172.6(7) . . ?
O3 W1 O2 85.8(4) 3_655 . ?
O3 W1 O2 85.8(4) . . ?
F2 W1 O2 77.8(4) 3_655 . ?
F2 W1 O2 77.8(4) . . ?
F3 W1 Cs1 43.7(3) . 5_445 ?
O3 W1 Cs1 55.4(3) 3_655 5_445 ?
O3 W1 Cs1 104.7(3) . 5_445 ?
F2 W1 Cs1 93.0(3) 3_655 5_445 ?
F2 W1 Cs1 139.2(3) . 5_445 ?
O2 W1 Cs1 140.6(2) . 5_445 ?
F3 W1 Cs1 43.7(3) . 7_645 ?
O3 W1 Cs1 104.8(3) 3_655 7_645 ?
O3 W1 Cs1 55.4(3) . 7_645 ?
F2 W1 Cs1 139.2(3) 3_655 7_645 ?
F2 W1 Cs1 93.0(3) . 7_645 ?
O2 W1 Cs1 140.6(2) . 7_645 ?
Cs1 W1 Cs1 65.80(3) 5_445 7_645 ?
F3 W1 Cs1 113.69(10) . . ?
O3 W1 Cs1 136.4(3) 3_655 . ?
O3 W1 Cs1 50.2(3) . . ?
F2 W1 Cs1 114.4(3) 3_655 . ?
F2 W1 Cs1 40.9(2) . . ?
O2 W1 Cs1 65.18(6) . . ?
Cs1 W1 Cs1 148.27(3) 5_445 . ?
Cs1 W1 Cs1 82.657(9) 7_645 . ?
F3 W1 Cs1 113.69(10) . 3_655 ?
O3 W1 Cs1 50.2(3) 3_655 3_655 ?
O3 W1 Cs1 136.4(3) . 3_655 ?
F2 W1 Cs1 40.9(2) 3_655 3_655 ?
F2 W1 Cs1 114.4(3) . 3_655 ?
O2 W1 Cs1 65.18(6) . 3_655 ?
Cs1 W1 Cs1 82.656(9) 5_445 3_655 ?
Cs1 W1 Cs1 148.27(3) 7_645 3_655 ?
Cs1 W1 Cs1 128.48(3) . 3_655 ?
F3 W1 Cs1 62.0(4) . 8_474 ?
O3 W1 Cs1 98.0(3) 3_655 8_474 ?
O3 W1 Cs1 156.6(3) . 8_474 ?
F2 W1 Cs1 35.0(3) 3_655 8_474 ?
F2 W1 Cs1 81.3(2) . 8_474 ?
O2 W1 Cs1 111.9(4) . 8_474 ?
Cs1 W1 Cs1 71.790(19) 5_445 8_474 ?
Cs1 W1 Cs1 104.23(2) 7_645 8_474 ?
Cs1 W1 Cs1 122.15(3) . 8_474 ?
Cs1 W1 Cs1 66.817(16) 3_655 8_474 ?
F3 W1 Cs1 62.0(4) . 6_674 ?
O3 W1 Cs1 156.6(3) 3_655 6_674 ?
O3 W1 Cs1 98.0(3) . 6_674 ?
F2 W1 Cs1 81.3(2) 3_655 6_674 ?
F2 W1 Cs1 35.0(3) . 6_674 ?
O2 W1 Cs1 111.9(4) . 6_674 ?
Cs1 W1 Cs1 104.23(2) 5_445 6_674 ?
Cs1 W1 Cs1 71.790(19) 7_645 6_674 ?
Cs1 W1 Cs1 66.817(16) . 6_674 ?
Cs1 W1 Cs1 122.15(3) 3_655 6_674 ?
Cs1 W1 Cs1 61.86(2) 8_474 6_674 ?
O1 I1 O2 105.2(7) . . ?
O1 I1 F1 89.4(3) . 3_655 ?
O2 I1 F1 89.3(3) . 3_655 ?
O1 I1 F1 89.4(3) . . ?
O2 I1 F1 89.3(3) . . ?
F1 I1 F1 177.8(6) 3_655 . ?
O1 I1 Cs1 35.3(2) . 8_475 ?
O2 I1 Cs1 86.9(5) . 8_475 ?
F1 I1 Cs1 58.6(3) 3_655 8_475 ?
F1 I1 Cs1 119.6(3) . 8_475 ?
O1 I1 Cs1 35.3(2) . 6_675 ?
O2 I1 Cs1 86.9(5) . 6_675 ?
F1 I1 Cs1 119.6(3) 3_655 6_675 ?
F1 I1 Cs1 58.6(3) . 6_675 ?
Cs1 I1 Cs1 61.00(3) 8_475 6_675 ?
I1 O1 Cs1 126.0(4) . 8_475 ?
I1 O1 Cs1 126.0(4) . 6_675 ?
Cs1 O1 Cs1 90.5(4) 8_475 6_675 ?
I1 F1 Cs1 127.4(4) . . ?
I1 F1 Cs1 123.8(4) . 4_585 ?
Cs1 F1 Cs1 106.4(2) . 4_585 ?
I1 O2 W1 141.3(9) . . ?
W1 F2 Cs1 123.1(4) . 6_674 ?
W1 F2 Cs1 114.1(3) . . ?
Cs1 F2 Cs1 103.6(2) 6_674 . ?
W1 O3 Cs1 146.1(5) . 6_675 ?
W1 O3 Cs1 105.5(4) . . ?
Cs1 O3 Cs1 94.7(3) 6_675 . ?
W1 O3 Cs1 99.3(4) . 7_645 ?
Cs1 O3 Cs1 99.9(3) 6_675 7_645 ?
Cs1 O3 Cs1 108.2(3) . 7_645 ?
W1 F3 Cs1 113.9(4) . 5_445 ?
W1 F3 Cs1 113.9(4) . 7_645 ?
Cs1 F3 Cs1 92.0(4) 5_445 7_645 ?
F2 Cs1 F2 121.97(15) 6_675 . ?
F2 Cs1 F1 76.1(2) 6_675 . ?
F2 Cs1 F1 86.3(2) . . ?
F2 Cs1 O3 135.0(2) 6_675 6_674 ?
F2 Cs1 O3 78.7(2) . 6_674 ?
F1 Cs1 O3 148.7(3) . 6_674 ?
F2 Cs1 F3 106.5(3) 6_675 5 ?
F2 Cs1 F3 130.9(3) . 5 ?
F1 Cs1 F3 114.1(3) . 5 ?
O3 Cs1 F3 60.6(3) 6_674 5 ?
F2 Cs1 O1 67.4(3) 6_675 6_674 ?
F2 Cs1 O1 108.1(3) . 6_674 ?
F1 Cs1 O1 143.1(3) . 6_674 ?
O3 Cs1 O1 68.2(3) 6_674 6_674 ?
F3 Cs1 O1 82.4(3) 5 6_674 ?
F2 Cs1 F1 155.2(2) 6_675 4_584 ?
F2 Cs1 F1 57.5(2) . 4_584 ?
F1 Cs1 F1 79.20(15) . 4_584 ?
O3 Cs1 F1 69.6(3) 6_674 4_584 ?
F3 Cs1 F1 82.0(3) 5 4_584 ?
O1 Cs1 F1 137.4(3) 6_674 4_584 ?
F2 Cs1 O3 74.6(2) 6_675 . ?
F2 Cs1 O3 47.9(2) . . ?
F1 Cs1 O3 66.8(3) . . ?
O3 Cs1 O3 118.1(2) 6_674 . ?
F3 Cs1 O3 178.7(3) 5 . ?
O1 Cs1 O3 97.4(3) 6_674 . ?
F1 Cs1 O3 97.3(2) 4_584 . ?
F2 Cs1 O3 93.4(2) 6_675 7_655 ?
F2 Cs1 O3 129.0(2) . 7_655 ?
F1 Cs1 O3 66.4(2) . 7_655 ?
O3 Cs1 O3 102.5(2) 6_674 7_655 ?
F3 Cs1 O3 47.7(3) 5 7_655 ?
O1 Cs1 O3 119.7(2) 6_674 7_655 ?
F1 Cs1 O3 74.9(2) 4_584 7_655 ?
O3 Cs1 O3 133.2(3) . 7_655 ?
F2 Cs1 W1 101.66(17) 6_675 5 ?
F2 Cs1 W1 134.19(17) . 5 ?
F1 Cs1 W1 91.68(19) . 5 ?
O3 Cs1 W1 79.86(19) 6_674 5 ?
F3 Cs1 W1 22.4(3) 5 5 ?
O1 Cs1 W1 100.58(19) 6_674 5 ?
F1 Cs1 W1 77.13(16) 4_584 5 ?
O3 Cs1 W1 158.48(17) . 5 ?
O3 Cs1 W1 25.32(16) 7_655 5 ?
F2 Cs1 W1 98.72(16) 6_675 . ?
F2 Cs1 W1 25.00(15) . . ?
F1 Cs1 W1 69.93(17) . . ?
O3 Cs1 W1 102.26(18) 6_674 . ?
F3 Cs1 W1 154.7(2) 5 . ?
O1 Cs1 W1 109.65(19) 6_674 . ?
F1 Cs1 W1 74.19(16) 4_584 . ?
O3 Cs1 W1 24.28(17) . . ?
O3 Cs1 W1 130.04(16) 7_655 . ?
W1 Cs1 W1 148.27(3) 5 . ?
F2 Cs1 W1 21.90(17) 6_675 6_675 ?
F2 Cs1 W1 142.15(16) . 6_675 ?
F1 Cs1 W1 74.85(17) . 6_675 ?
O3 Cs1 W1 131.76(18) 6_674 6_675 ?
F3 Cs1 W1 86.9(2) 5 6_675 ?
O1 Cs1 W1 73.3(2) 6_674 6_675 ?
F1 Cs1 W1 144.51(17) 4_584 6_675 ?
O3 Cs1 W1 94.28(17) . 6_675 ?
O3 Cs1 W1 72.71(16) 7_655 6_675 ?
W1 Cs1 W1 79.84(2) 5 6_675 ?
W1 Cs1 W1 117.51(2) . 6_675 ?

loop_
_geom_bond_atom_site_label_1
_geom_bond_atom_site_label_2
_geom_bond_distance
_geom_bond_site_symmetry_2
_geom_bond_publ_flag
W1 F3 1.733(16) . ?
W1 O3 1.800(10) 3_655 ?
W1 O3 1.800(10) . ?
W1 F2 1.953(8) 3_655 ?
W1 F2 1.953(8) . ?
W1 O2 2.263(17) . ?
W1 Cs1 4.1536(12) 5_445 ?
W1 Cs1 4.1536(12) 7_645 ?
W1 Cs1 4.2195(9) . ?
W1 Cs1 4.2195(9) 3_655 ?
W1 Cs1 4.3889(11) 8_474 ?
W1 Cs1 4.3889(11) 6_674 ?
I1 O1 1.759(14) . ?
I1 O2 1.790(17) . ?
I1 F1 1.974(8) 3_655 ?
I1 F1 1.974(8) . ?
I1 Cs1 4.4448(14) 8_475 ?
I1 Cs1 4.4448(14) 6_675 ?
O1 Cs1 3.176(10) 8_475 ?
O1 Cs1 3.176(10) 6_675 ?
F1 Cs1 3.055(9) . ?
F1 Cs1 3.203(9) 4_585 ?
F2 Cs1 3.006(8) 6_674 ?
F2 Cs1 3.026(8) . ?
O3 Cs1 3.077(10) 6_675 ?
O3 Cs1 3.365(10) . ?
O3 Cs1 3.463(10) 7_645 ?
F3 Cs1 3.137(11) 5_445 ?
F3 Cs1 3.137(11) 7_645 ?

loop_
_geom_torsion_atom_site_label_1
_geom_torsion_atom_site_label_2
_geom_torsion_atom_site_label_3
_geom_torsion_atom_site_label_4
_geom_torsion
_geom_torsion_site_symmetry_1
_geom_torsion_site_symmetry_2
_geom_torsion_site_symmetry_3
_geom_torsion_site_symmetry_4
_geom_torsion_publ_flag
O2 I1 O1 Cs1 -61.4(6) . . . 8_475 ?
F1 I1 O1 Cs1 27.7(7) 3_655 . . 8_475 ?
F1 I1 O1 Cs1 -150.5(7) . . . 8_475 ?
Cs1 I1 O1 Cs1 -122.9(12) 6_675 . . 8_475 ?
O2 I1 O1 Cs1 61.4(6) . . . 6_675 ?
F1 I1 O1 Cs1 150.5(7) 3_655 . . 6_675 ?
F1 I1 O1 Cs1 -27.7(7) . . . 6_675 ?
Cs1 I1 O1 Cs1 122.9(12) 8_475 . . 6_675 ?
O1 I1 O2 W1 0.000(10) . . . . ?
F1 I1 O2 W1 -89.2(3) 3_655 . . . ?
F1 I1 O2 W1 89.2(3) . . . . ?
Cs1 I1 O2 W1 -30.55(3) 8_475 . . . ?
Cs1 I1 O2 W1 30.55(3) 6_675 . . . ?
F3 W1 O3 Cs1 -122.2(9) . . . 6_675 ?
O3 W1 O3 Cs1 -21.6(12) 3_655 . . 6_675 ?
F2 W1 O3 Cs1 88.7(15) 3_655 . . 6_675 ?
F2 W1 O3 Cs1 141.3(9) . . . 6_675 ?
O2 W1 O3 Cs1 63.5(9) . . . 6_675 ?
Cs1 W1 O3 Cs1 -77.9(9) 5_445 . . 6_675 ?
Cs1 W1 O3 Cs1 -123.7(10) 7_645 . . 6_675 ?
Cs1 W1 O3 Cs1 124.4(10) . . . 6_675 ?
Cs1 W1 O3 Cs1 17.0(12) 3_655 . . 6_675 ?
Cs1 W1 O3 Cs1 -156.1(3) 8_474 . . 6_675 ?
Cs1 W1 O3 Cs1 175.0(8) 6_674 . . 6_675 ?
F3 W1 O3 Cs1 113.4(5) . . . . ?
O3 W1 O3 Cs1 -146.0(2) 3_655 . . . ?
F2 W1 O3 Cs1 -35.7(14) 3_655 . . . ?
F2 W1 O3 Cs1 16.9(4) . . . . ?
O2 W1 O3 Cs1 -60.9(4) . . . . ?
Cs1 W1 O3 Cs1 157.7(2) 5_445 . . . ?
Cs1 W1 O3 Cs1 111.9(4) 7_645 . . . ?
Cs1 W1 O3 Cs1 -107.4(3) 3_655 . . . ?
Cs1 W1 O3 Cs1 79.6(9) 8_474 . . . ?
Cs1 W1 O3 Cs1 50.6(3) 6_674 . . . ?
F3 W1 O3 Cs1 1.5(5) . . . 7_645 ?
O3 W1 O3 Cs1 102.1(4) 3_655 . . 7_645 ?
F2 W1 O3 Cs1 -147.6(11) 3_655 . . 7_645 ?
F2 W1 O3 Cs1 -95.0(3) . . . 7_645 ?
O2 W1 O3 Cs1 -172.8(4) . . . 7_645 ?
Cs1 W1 O3 Cs1 45.8(3) 5_445 . . 7_645 ?
Cs1 W1 O3 Cs1 -111.9(4) . . . 7_645 ?
Cs1 W1 O3 Cs1 140.7(2) 3_655 . . 7_645 ?
Cs1 W1 O3 Cs1 -32.3(9) 8_474 . . 7_645 ?
Cs1 W1 O3 Cs1 -61.3(2) 6_674 . . 7_645 ?
O3 W1 F3 Cs1 1.8(6) 3_655 . . 5_445 ?
O3 W1 F3 Cs1 102.0(5) . . . 5_445 ?
F2 W1 F3 Cs1 -87.3(5) 3_655 . . 5_445 ?
F2 W1 F3 Cs1 -168.9(4) . . . 5_445 ?
Cs1 W1 F3 Cs1 103.8(8) 7_645 . . 5_445 ?
Cs1 W1 F3 Cs1 152.3(2) . . . 5_445 ?
Cs1 W1 F3 Cs1 -48.5(6) 3_655 . . 5_445 ?
Cs1 W1 F3 Cs1 -92.5(3) 8_474 . . 5_445 ?
Cs1 W1 F3 Cs1 -163.7(6) 6_674 . . 5_445 ?
O3 W1 F3 Cs1 -102.0(5) 3_655 . . 7_645 ?
O3 W1 F3 Cs1 -1.8(6) . . . 7_645 ?
F2 W1 F3 Cs1 168.9(4) 3_655 . . 7_645 ?
F2 W1 F3 Cs1 87.3(5) . . . 7_645 ?
Cs1 W1 F3 Cs1 -103.8(8) 5_445 . . 7_645 ?
Cs1 W1 F3 Cs1 48.5(6) . . . 7_645 ?
Cs1 W1 F3 Cs1 -152.3(2) 3_655 . . 7_645 ?
Cs1 W1 F3 Cs1 163.7(6) 8_474 . . 7_645 ?
Cs1 W1 F3 Cs1 92.5(3) 6_674 . . 7_645 ?
